data_7119870
loop_
_publ_author_name
'Tailleur, E.'
'Marchivie, M.'
'Daro, N.'
'Chastanet, G.'
'Guionneau, P.'

_publ_section_title
;
 Thermal spin-crossover with a large hysteresis spanning room temperature
 in a mononuclear complex.
;
_journal_issue 35
_journal_name_full 'Chemical communications (Cambridge, England)'
_journal_page_first 4763
_journal_page_last 4766
_journal_paper_doi 10.1039/c7cc01806a
_journal_volume 53
_journal_year 2017
_chemical_formula_moiety 'C42 H28 Fe N6 Se2'
_chemical_formula_sum 'C42 H28 Fe N6 Se2'
_chemical_formula_weight 830.47
_chemical_name_systematic '[Fe(PM-PEA)2(NCSe)2]'
_space_group_crystal_system orthorhombic
_space_group_IT_number 56
_space_group_name_Hall '-P 2ab 2ac'
_space_group_name_H-M_alt 'P c c n'
_symmetry_space_group_name_Hall '-P 2ab 2ac'
_symmetry_space_group_name_H-M 'P c c n'
_atom_sites_solution_hydrogens geom
_atom_sites_solution_primary direct
_audit_creation_date 2017-02-06
_audit_creation_method
;
Olex2 1.2
(compiled 2017.01.04 svn.r3372 for OlexSys, GUI svn.r5292)
;
_audit_update_record
;
2017-02-07 deposited with the CCDC.
2017-03-22 downloaded from the CCDC.
;
_cell_angle_alpha 90
_cell_angle_beta 90
_cell_angle_gamma 90
_cell_formula_units_Z 4
_cell_length_a 14.444(5)
_cell_length_b 14.705(4)
_cell_length_c 17.595(4)
_cell_measurement_reflns_used 8684
_cell_measurement_temperature 230.0
_cell_measurement_theta_max 23.254
_cell_measurement_theta_min 3.349
_cell_volume 3737.2(19)
_computing_cell_refinement 'Dirax/lsq (Duisenberg & Schreurs, 1989-2000)'
_computing_data_collection 'Collect (Bruker AXS BV, 1997-2004)'
_computing_data_reduction 'EvalCCD (Duisenberg & Schreurs 1990-2000)'
_computing_molecular_graphics 'Olex2 (Dolomanov et al., 2009)'
_computing_publication_material 'Olex2 (Dolomanov et al., 2009)'
_computing_structure_refinement 'ShelXL (Sheldrick, 2015)'
_computing_structure_solution 'SIR2004 (Burla et al., 2007)'
_diffrn_ambient_temperature 230.0
_diffrn_detector 'CCD area detector'
_diffrn_detector_area_resol_mean 8
_diffrn_measured_fraction_theta_full 0.943
_diffrn_measured_fraction_theta_max 0.943
_diffrn_measurement_device 'four-circle diffractometer'
_diffrn_measurement_device_type 'Brucker Kappa CCD'
_diffrn_measurement_method '\w and \f scans'
_diffrn_radiation_monochromator graphite
_diffrn_radiation_type MoK\a
_diffrn_radiation_wavelength 0.71073
_diffrn_reflns_av_R_equivalents 0.0542
_diffrn_reflns_av_unetI/netI 0.0397
_diffrn_reflns_Laue_measured_fraction_full 0.943
_diffrn_reflns_Laue_measured_fraction_max 0.943
_diffrn_reflns_limit_h_max 16
_diffrn_reflns_limit_h_min -16
_diffrn_reflns_limit_k_max 15
_diffrn_reflns_limit_k_min -16
_diffrn_reflns_limit_l_max 19
_diffrn_reflns_limit_l_min -17
_diffrn_reflns_number 20908
_diffrn_reflns_point_group_measured_fraction_full 0.943
_diffrn_reflns_point_group_measured_fraction_max 0.943
_diffrn_reflns_theta_full 23.254
_diffrn_reflns_theta_max 23.254
_diffrn_reflns_theta_min 3.349
_diffrn_source 'sealed X-ray tube'
_diffrn_source_target Mo
_diffrn_source_type 'sealed X-ray tube'
_exptl_absorpt_coefficient_mu 2.390
_exptl_absorpt_correction_T_max 0.7455
_exptl_absorpt_correction_T_min 0.5592
_exptl_absorpt_correction_type multi-scan
_exptl_absorpt_process_details
;
SADABS-2008/1 (Bruker,2008) was used for absorption correction.
wR2(int) was 0.0691 before and 0.0574 after correction.
The Ratio of minimum to maximum transmission is 0.7501.
The \l/2 correction factor is 0.0015.
;
_exptl_crystal_colour black
_exptl_crystal_colour_primary black
_exptl_crystal_density_diffrn 1.476
_exptl_crystal_description block
_exptl_crystal_F_000 1664
_exptl_crystal_preparation ', Magnetic properties'
_exptl_crystal_recrystallization_method 'slow diffusion'
_exptl_crystal_size_max 0.386
_exptl_crystal_size_mid 0.218
_exptl_crystal_size_min 0.218
_refine_diff_density_max 0.778
_refine_diff_density_min -0.866
_refine_diff_density_rms 0.106
_refine_ls_extinction_method none
_refine_ls_goodness_of_fit_ref 1.168
_refine_ls_hydrogen_treatment constr
_refine_ls_matrix_type full
_refine_ls_number_parameters 231
_refine_ls_number_reflns 2533
_refine_ls_number_restraints 0
_refine_ls_restrained_S_all 1.168
_refine_ls_R_factor_all 0.1117
_refine_ls_R_factor_gt 0.0469
_refine_ls_shift/su_max 0.004
_refine_ls_shift/su_mean 0.001
_refine_ls_structure_factor_coef Fsqd
_refine_ls_weighting_details 'w=1/[\s^2^(Fo^2^)+(0.0309P)^2^+22.6855P] where P=(Fo^2^+2Fc^2^)/3'
_refine_ls_weighting_scheme calc
_refine_ls_wR_factor_gt 0.1005
_refine_ls_wR_factor_ref 0.1486
_reflns_Friedel_coverage 0.000
_reflns_number_gt 1559
_reflns_number_total 2533
_reflns_threshold_expression 'I > 2\s(I)'
_cod_data_source_file c7cc01806a2.cif
_cod_data_source_block shelx
_cod_depositor_comments 'Adding full bibliography for 7119869--7119870.cif.'
_cod_original_cell_volume 3737.2(17)
_cod_database_code 7119870
_shelx_shelxl_version_number 2016/6
_shelx_space_group_comment
;
The symmetry employed for this shelxl refinement is uniquely defined
by the following loop, which should always be used as a source of
symmetry information in preference to the above space-group names.
They are only intended as comments.
;
_shelx_estimated_absorpt_t_max 0.624
_shelx_estimated_absorpt_t_min 0.459
_olex2_refinement_description
;
1. Fixed Uiso
 At 1.2 times of:
  All C(H) groups
2.a Aromatic/amide H refined with riding coordinates:
 C2(H2), C3(H3), C4(H4), C5(H5), C7(H7), C8(H8), C9(H9), C11(H11), C12(H12),
 C16(H16), C17(H17), C18(H18), C19(H19), C20(H20)
;
_olex2_submission_original_sample_id 'MMET10E '
_olex2_submission_special_instructions 'No special instructions were received'

loop_
_space_group_symop_operation_xyz
'x, y, z'
'-x+1/2, -y+1/2, z'
'x+1/2, -y, -z+1/2'
'-x, y+1/2, -z+1/2'
'-x, -y, -z'
'x-1/2, y-1/2, -z'
'-x-1/2, y, z-1/2'
'x, -y-1/2, z-1/2'

loop_
_atom_site_label
_atom_site_type_symbol
_atom_site_fract_x
_atom_site_fract_y
_atom_site_fract_z
_atom_site_U_iso_or_equiv
_atom_site_adp_type
_atom_site_occupancy
_atom_site_site_symmetry_order
_atom_site_calc_flag
_atom_site_refinement_flags_posn
_atom_site_refinement_flags_adp
_atom_site_refinement_flags_occupancy
Se1 Se 0.27908(6) 0.51409(6) -0.13953(5) 0.0598(4) Uani 1 1 d . . .
Fe1 Fe 0.250000 0.750000 0.05062(8) 0.0378(4) Uani 1 2 d S T P
N1 N 0.2860(4) 0.6635(5) -0.0278(4) 0.0494(17) Uani 1 1 d . . .
N2 N 0.1296(4) 0.6864(4) 0.0550(3) 0.0425(16) Uani 1 1 d . . .
N3 N 0.2763(4) 0.6629(4) 0.1335(3) 0.0366(14) Uani 1 1 d . . .
C1 C 0.2832(5) 0.6048(6) -0.0717(4) 0.0443(19) Uani 1 1 d . . .
C2 C 0.0563(6) 0.6990(6) 0.0083(5) 0.060(2) Uani 1 1 d . . .
H2 H 0.060595 0.742031 -0.031082 0.072 Uiso 1 1 calc R . .
C3 C -0.0238(6) 0.6508(7) 0.0169(6) 0.074(3) Uani 1 1 d . . .
H3 H -0.073496 0.660515 -0.016718 0.089 Uiso 1 1 calc R . .
C4 C -0.0321(6) 0.5882(7) 0.0745(7) 0.079(3) Uani 1 1 d . . .
H4 H -0.087610 0.555688 0.081063 0.095 Uiso 1 1 calc R . .
C5 C 0.0421(6) 0.5734(6) 0.1230(5) 0.067(3) Uani 1 1 d . . .
H5 H 0.038184 0.530673 0.162586 0.080 Uiso 1 1 calc R . .
C6 C 0.1216(5) 0.6231(6) 0.1114(4) 0.049(2) Uani 1 1 d . . .
C7 C 0.2074(5) 0.6141(5) 0.1540(4) 0.048(2) Uani 1 1 d . . .
H7 H 0.211998 0.573826 0.195256 0.057 Uiso 1 1 calc R . .
C8 C 0.4425(6) 0.6410(6) 0.1331(5) 0.059(2) Uani 1 1 d . . .
H8 H 0.439516 0.631774 0.080268 0.071 Uiso 1 1 calc R . .
C9 C 0.5261(6) 0.6380(6) 0.1699(5) 0.063(2) Uani 1 1 d . . .
H9 H 0.580635 0.628650 0.141845 0.075 Uiso 1 1 calc R . .
C10 C 0.5312(5) 0.6485(5) 0.2485(5) 0.052(2) Uani 1 1 d . . .
C11 C 0.4513(6) 0.6648(6) 0.2881(5) 0.065(3) Uani 1 1 d . . .
H11 H 0.453856 0.672690 0.341106 0.078 Uiso 1 1 calc R . .
C12 C 0.3664(5) 0.6699(6) 0.2511(4) 0.055(2) Uani 1 1 d . . .
H12 H 0.312140 0.681666 0.278950 0.066 Uiso 1 1 calc R . .
C13 C 0.3619(5) 0.6579(5) 0.1745(4) 0.0457(19) Uani 1 1 d . . .
C14 C 0.6220(6) 0.6421(6) 0.2880(5) 0.056(2) Uani 1 1 d . . .
C15 C 0.6921(6) 0.6328(6) 0.3148(5) 0.057(2) Uani 1 1 d . . .
C16 C 0.8625(6) 0.6206(6) 0.3023(5) 0.066(2) Uani 1 1 d . . .
H16 H 0.856438 0.630545 0.249743 0.079 Uiso 1 1 calc R . .
C17 C 0.9487(7) 0.6072(7) 0.3335(6) 0.075(3) Uani 1 1 d . . .
H17 H 1.001329 0.608229 0.302036 0.090 Uiso 1 1 calc R . .
C18 C 0.9587(6) 0.5927(7) 0.4090(6) 0.071(3) Uani 1 1 d . . .
H18 H 1.018136 0.584981 0.429712 0.085 Uiso 1 1 calc R . .
C19 C 0.8848(6) 0.5893(7) 0.4539(5) 0.078(3) Uani 1 1 d . . .
H19 H 0.892356 0.577487 0.506043 0.093 Uiso 1 1 calc R . .
C20 C 0.7972(6) 0.6029(7) 0.4247(5) 0.069(3) Uani 1 1 d . . .
H20 H 0.745643 0.601006 0.457339 0.083 Uiso 1 1 calc R . .
C21 C 0.7844(5) 0.6193(5) 0.3482(5) 0.051(2) Uani 1 1 d . . .

loop_
_atom_site_aniso_label
_atom_site_aniso_U_11
_atom_site_aniso_U_22
_atom_site_aniso_U_33
_atom_site_aniso_U_23
_atom_site_aniso_U_13
_atom_site_aniso_U_12
Se1 0.0627(6) 0.0663(7) 0.0505(5) -0.0126(4) -0.0089(4) 0.0111(5)
Fe1 0.0334(8) 0.0465(9) 0.0335(8) 0.000 0.000 0.0060(7)
N1 0.042(4) 0.062(5) 0.044(4) -0.003(4) -0.004(3) 0.011(3)
N2 0.030(3) 0.063(5) 0.035(4) -0.006(3) -0.001(3) 0.005(3)
N3 0.037(4) 0.039(4) 0.034(3) -0.006(3) -0.002(3) 0.006(3)
C1 0.032(4) 0.063(6) 0.038(4) 0.004(4) -0.001(3) 0.011(4)
C2 0.041(5) 0.084(7) 0.055(5) 0.005(5) -0.008(4) -0.001(5)
C3 0.044(6) 0.098(8) 0.079(7) -0.002(6) -0.013(5) -0.010(5)
C4 0.035(6) 0.097(8) 0.105(8) -0.013(7) 0.003(5) -0.020(5)
C5 0.064(7) 0.063(6) 0.074(7) 0.008(5) 0.010(5) -0.018(5)
C6 0.036(5) 0.058(6) 0.052(5) -0.001(4) 0.002(4) -0.006(4)
C7 0.054(6) 0.044(5) 0.045(5) 0.005(4) -0.002(4) 0.000(4)
C8 0.051(6) 0.076(6) 0.050(5) -0.007(4) -0.015(4) 0.030(5)
C9 0.056(6) 0.085(7) 0.046(5) -0.008(5) -0.006(4) 0.029(5)
C10 0.047(5) 0.046(5) 0.062(6) -0.003(4) -0.015(4) 0.005(4)
C11 0.059(6) 0.097(7) 0.037(5) 0.005(5) -0.017(4) -0.002(5)
C12 0.044(5) 0.078(6) 0.042(5) 0.008(4) -0.005(4) -0.006(4)
C13 0.043(5) 0.048(5) 0.046(5) 0.002(4) -0.006(4) 0.010(4)
C14 0.056(6) 0.048(5) 0.062(6) -0.003(4) -0.009(5) 0.009(4)
C15 0.062(6) 0.055(6) 0.054(5) -0.002(4) -0.017(5) 0.001(4)
C16 0.066(7) 0.082(7) 0.049(5) 0.010(5) -0.006(5) 0.000(5)
C17 0.057(7) 0.092(8) 0.077(8) 0.003(6) 0.007(5) 0.002(5)
C18 0.040(6) 0.103(8) 0.071(7) -0.009(6) -0.013(5) -0.002(5)
C19 0.055(6) 0.129(9) 0.050(6) 0.007(6) -0.013(5) -0.002(6)
C20 0.044(5) 0.110(8) 0.055(6) 0.009(5) -0.007(4) -0.005(5)
C21 0.045(5) 0.050(5) 0.059(6) -0.001(4) -0.015(4) -0.005(4)

loop_
_atom_type_symbol
_atom_type_description
_atom_type_scat_dispersion_real
_atom_type_scat_dispersion_imag
_atom_type_scat_source
H H 0.0000 0.0000 'International Tables Vol C Tables 4.2.6.8 and 6.1.1.4'
C C 0.0033 0.0016 'International Tables Vol C Tables 4.2.6.8 and 6.1.1.4'
N N 0.0061 0.0033 'International Tables Vol C Tables 4.2.6.8 and 6.1.1.4'
Fe Fe 0.3463 0.8444 'International Tables Vol C Tables 4.2.6.8 and 6.1.1.4'
Se Se -0.0929 2.2259 'International Tables Vol C Tables 4.2.6.8 and 6.1.1.4'

loop_
_geom_angle_atom_site_label_1
_geom_angle_atom_site_label_2
_geom_angle_atom_site_label_3
_geom_angle
_geom_angle_site_symmetry_1
_geom_angle_site_symmetry_3
N1 Fe1 N1 89.7(4) . 2_565
N1 Fe1 N2 87.3(2) 2_565 2_565
N1 Fe1 N2 95.9(3) 2_565 .
N1 Fe1 N2 95.9(3) . 2_565
N1 Fe1 N2 87.3(3) . .
N1 Fe1 N3 92.8(2) 2_565 2_565
N1 Fe1 N3 175.4(2) 2_565 .
N1 Fe1 N3 92.8(2) . .
N1 Fe1 N3 175.4(2) . 2_565
N2 Fe1 N2 175.5(3) 2_565 .
N2 Fe1 N3 80.4(2) 2_565 2_565
N2 Fe1 N3 80.4(2) . .
N2 Fe1 N3 96.3(2) 2_565 .
N2 Fe1 N3 96.3(2) . 2_565
N3 Fe1 N3 85.0(3) 2_565 .
C1 N1 Fe1 161.7(6) . .
C2 N2 Fe1 126.9(6) . .
C2 N2 C6 117.9(7) . .
C6 N2 Fe1 115.2(5) . .
C7 N3 Fe1 115.0(5) . .
C7 N3 C13 120.1(6) . .
C13 N3 Fe1 124.7(5) . .
N1 C1 Se1 179.9(8) . .
N2 C2 H2 119.2 . .
N2 C2 C3 121.7(8) . .
C3 C2 H2 119.2 . .
C2 C3 H3 119.9 . .
C2 C3 C4 120.2(9) . .
C4 C3 H3 119.9 . .
C3 C4 H4 120.3 . .
C3 C4 C5 119.4(8) . .
C5 C4 H4 120.3 . .
C4 C5 H5 121.0 . .
C6 C5 C4 118.1(8) . .
C6 C5 H5 121.0 . .
N2 C6 C5 122.7(7) . .
N2 C6 C7 111.3(6) . .
C5 C6 C7 125.9(8) . .
N3 C7 C6 117.8(7) . .
N3 C7 H7 121.1 . .
C6 C7 H7 121.1 . .
C9 C8 H8 120.2 . .
C9 C8 C13 119.6(7) . .
C13 C8 H8 120.2 . .
C8 C9 H9 119.6 . .
C8 C9 C10 120.8(8) . .
C10 C9 H9 119.6 . .
C9 C10 C14 120.2(8) . .
C11 C10 C9 118.7(7) . .
C11 C10 C14 121.0(7) . .
C10 C11 H11 119.5 . .
C10 C11 C12 120.9(7) . .
C12 C11 H11 119.5 . .
C11 C12 H12 120.0 . .
C13 C12 C11 119.9(8) . .
C13 C12 H12 120.0 . .
C8 C13 N3 117.8(7) . .
C12 C13 N3 122.2(7) . .
C12 C13 C8 120.0(7) . .
C15 C14 C10 175.5(9) . .
C14 C15 C21 178.6(10) . .
C17 C16 H16 120.0 . .
C17 C16 C21 120.1(8) . .
C21 C16 H16 120.0 . .
C16 C17 H17 119.6 . .
C18 C17 C16 120.7(9) . .
C18 C17 H17 119.6 . .
C17 C18 H18 119.8 . .
C19 C18 C17 120.3(8) . .
C19 C18 H18 119.8 . .
C18 C19 H19 119.7 . .
C18 C19 C20 120.6(9) . .
C20 C19 H19 119.7 . .
C19 C20 H20 119.7 . .
C21 C20 C19 120.7(8) . .
C21 C20 H20 119.7 . .
C16 C21 C15 120.1(8) . .
C20 C21 C15 122.3(8) . .
C20 C21 C16 117.5(7) . .

loop_
_geom_bond_atom_site_label_1
_geom_bond_atom_site_label_2
_geom_bond_distance
_geom_bond_site_symmetry_2
Se1 C1 1.791(9) .
Fe1 N1 1.948(7) .
Fe1 N1 1.948(7) 2_565
Fe1 N2 1.976(6) 2_565
Fe1 N2 1.976(6) .
Fe1 N3 1.977(6) .
Fe1 N3 1.977(6) 2_565
N1 C1 1.159(9) .
N2 C2 1.354(9) .
N2 C6 1.365(9) .
N3 C7 1.279(9) .
N3 C13 1.434(9) .
C2 H2 0.9400 .
C2 C3 1.365(12) .
C3 H3 0.9400 .
C3 C4 1.376(13) .
C4 H4 0.9400 .
C4 C5 1.386(13) .
C5 H5 0.9400 .
C5 C6 1.377(11) .
C6 C7 1.453(10) .
C7 H7 0.9400 .
C8 H8 0.9400 .
C8 C9 1.371(11) .
C8 C13 1.395(11) .
C9 H9 0.9400 .
C9 C10 1.392(11) .
C10 C11 1.370(11) .
C10 C14 1.489(12) .
C11 H11 0.9400 .
C11 C12 1.390(10) .
C12 H12 0.9400 .
C12 C13 1.361(10) .
C14 C15 1.124(10) .
C15 C21 1.471(12) .
C16 H16 0.9400 .
C16 C17 1.375(12) .
C16 C21 1.387(11) .
C17 H17 0.9400 .
C17 C18 1.353(13) .
C18 H18 0.9400 .
C18 C19 1.329(12) .
C19 H19 0.9400 .
C19 C20 1.381(11) .
C20 H20 0.9400 .
C20 C21 1.380(11) .

loop_
_geom_torsion_atom_site_label_1
_geom_torsion_atom_site_label_2
_geom_torsion_atom_site_label_3
_geom_torsion_atom_site_label_4
_geom_torsion
Fe1 N2 C2 C3 -180.0(7)
Fe1 N2 C6 C5 179.2(7)
Fe1 N2 C6 C7 -2.6(8)
Fe1 N3 C7 C6 4.4(9)
Fe1 N3 C13 C8 -59.0(9)
Fe1 N3 C13 C12 120.4(7)
N2 C2 C3 C4 0.7(14)
N2 C6 C7 N3 -1.2(10)
C2 N2 C6 C5 -1.1(12)
C2 N2 C6 C7 177.0(7)
C2 C3 C4 C5 -1.1(15)
C3 C4 C5 C6 0.4(14)
C4 C5 C6 N2 0.7(13)
C4 C5 C6 C7 -177.1(8)
C5 C6 C7 N3 176.9(8)
C6 N2 C2 C3 0.4(12)
C7 N3 C13 C8 127.2(8)
C7 N3 C13 C12 -53.4(11)
C8 C9 C10 C11 -2.0(14)
C8 C9 C10 C14 178.1(8)
C9 C8 C13 N3 178.4(8)
C9 C8 C13 C12 -1.0(13)
C9 C10 C11 C12 0.7(13)
C10 C11 C12 C13 0.5(13)
C11 C12 C13 N3 -179.7(7)
C11 C12 C13 C8 -0.3(13)
C13 N3 C7 C6 178.8(6)
C13 C8 C9 C10 2.2(14)
C14 C10 C11 C12 -179.4(8)
C16 C17 C18 C19 1.4(17)
C17 C16 C21 C15 -179.5(8)
C17 C16 C21 C20 -1.0(13)
C17 C18 C19 C20 -1.7(17)
C18 C19 C20 C21 0.8(16)
C19 C20 C21 C15 179.1(9)
C19 C20 C21 C16 0.6(14)
C21 C16 C17 C18 0.0(15)
